data_7207909
loop_
_publ_author_name
'Huang, Qian'
'Cai, Jianfeng'
'Wu, Hui'
'He, Yabing'
'Chen, Banglin'
'Qian, Guodong'

_publ_section_title
;
 A robust microporous metal--organic framework constructed from a flexible
 organic linker for highly selective sorption of methanol over ethanol and
 water
;
_journal_issue 20
_journal_name_full 'Journal of Materials Chemistry'
_journal_page_first 10352
_journal_paper_doi 10.1039/c2jm15604k
_journal_volume 22
_journal_year 2012
_chemical_formula_sum 'C30 H38 N4 O6 Zn'
_chemical_formula_weight 616.04
_space_group_IT_number 96
_symmetry_cell_setting tetragonal
_symmetry_space_group_name_Hall 'P 4nw 2abw'
_symmetry_space_group_name_H-M 'P 43 21 2'
_audit_creation_date 2012-03-01T11:38
_audit_creation_method 'from EXP file using GSAS2CIF'
_cell_angle_alpha 90.0
_cell_angle_beta 90.0
_cell_angle_gamma 90.0
_cell_formula_units_Z 4
_cell_length_a 14.4835(12)
_cell_length_b 14.4835
_cell_length_c 15.4118(16)
_cell_measurement_temperature 298
_cell_volume 3233.0(4)
_computing_structure_refinement GSAS
_diffrn_ambient_temperature 298
_diffrn_measurement_device_type Bruker_D8
_diffrn_radiation_probe x-ray
_diffrn_radiation_type 'Cu K\a'
_diffrn_radiation_wavelength 1.5406
_diffrn_radiation_wavelength_wt 1.00
_exptl_absorpt_correction_T_max 1.00000
_exptl_absorpt_correction_T_min 1.00000
_pd_calc_method 'Rietveld Refinement'
_pd_meas_2theta_range_inc 0.0167
_pd_meas_2theta_range_max 59.9554
_pd_meas_2theta_range_min 3.0084
_pd_meas_number_of_points 3411
_pd_phase_name 'MOF 1'
_pd_proc_2theta_range_inc 0.0167
_pd_proc_2theta_range_max 59.9733
_pd_proc_2theta_range_min 3.0263
_pd_proc_info_datetime 2012-03-01T11:38:55
_pd_proc_ls_peak_cutoff 0.01000
_pd_proc_ls_prof_R_factor 0.0855
_pd_proc_ls_prof_wR_expected 0.0239
_pd_proc_ls_prof_wR_factor 0.1170
_pd_proc_number_of_points 3411
_refine_ls_goodness_of_fit_all 4.91
_refine_ls_matrix_type full
_refine_ls_number_parameters 11
_refine_ls_number_restraints 0
_refine_ls_R_Fsqd_factor 0.11546
_refine_ls_shift/su_max 0.02
_refine_ls_shift/su_mean 0.01
_reflns_d_resolution_high 1.542
_reflns_d_resolution_low 10.554
_reflns_limit_h_max 9
_reflns_limit_h_min 0
_reflns_limit_k_max 6
_reflns_limit_k_min 0
_reflns_limit_l_max 10
_reflns_limit_l_min 0
_reflns_number_total 607
_cod_data_source_file c2jm15604k.txt
_cod_data_source_block MOF1_publ
_cod_depositor_comments
;
The following automatic conversions were performed:

'_geom_bond_publ_flag' value 'N' changed to 'n' according to
/home/saulius/struct/CIF-dictionaries/cif_core.dic dictionary named
'cif_core.dic' version 2.4.1 from 2010-06-29 (125
times).

'_geom_angle_publ_flag' value 'N' changed to 'n' according
to /home/saulius/struct/CIF-dictionaries/cif_core.dic dictionary
named 'cif_core.dic' version 2.4.1 from 2010-06-29 (136 times).

Automatic conversion script
Id: cif_fix_values 1715 2011-07-08 13:25:40Z adriana 
;
_cod_original_cell_volume 3232.9(4)
_cod_original_formula_sum 'C30.00 H38.00 N4 O6 Zn'
_cod_database_code 7207909
_gsas_exptl_extinct_corr_t_min 1.00000
_gsas_exptl_extinct_corr_t_max 1.00000

loop_
_symmetry_equiv_pos_site_id
_symmetry_equiv_pos_as_xyz
1 +x,+y,+z
2 -y+1/2,+x+1/2,+z+3/4
3 -x,-y,+z+1/2
4 +y+1/2,-x+1/2,+z+1/4
5 -x+1/2,+y+1/2,-z+3/4
6 -y,-x,-z+1/2
7 +x+1/2,-y+1/2,-z+1/4
8 +y,+x,-z

loop_
_atom_site_type_symbol
_atom_site_label
_atom_site_fract_x
_atom_site_fract_y
_atom_site_fract_z
_atom_site_occupancy
_atom_site_thermal_displace_type
_atom_site_U_iso_or_equiv
_atom_site_symmetry_multiplicity
O O1 0.0186(5) 0.3635(8) 0.3463(6) 1.0 Uiso 0.022 8
O O2 0.3241(9) 0.5261(8) 0.5342(5) 1.0 Uiso 0.032 8
O O3 0.4156(5) 0.5247(7) 0.4225(7) 1.0 Uiso 0.037 8
N N1 0.0003(7) 0.1306(6) 0.1933(7) 1.0 Uiso 0.037 8
N N2 0.0808(4) 0.3738(5) 0.2158(4) 1.0 Uiso 0.027 8
H H2 0.1132(6) 0.4089(6) 0.1831(4) 1.0 Uiso 0.023 8
C C1 -0.0109(5) 0.1263(8) 0.1098(7) 1.0 Uiso 0.026 8
H H1 -0.0309(6) 0.0705(8) 0.0860(8) 1.0 Uiso 0.032 8
C C2 0.0062(6) 0.2016(9) 0.0587(5) 1.0 Uiso 0.032 8
H H2A -0.0006(8) 0.1960(11) 0.0010(5) 1.0 Uiso 0.039 8
C C3 0.0337(6) 0.2859(8) 0.0931(4) 1.0 Uiso 0.026 8
H H3 0.0441(9) 0.3379(10) 0.0594(4) 1.0 Uiso 0.032 8
C C4 0.0457(4) 0.2908(6) 0.1808(4) 1.0 Uiso 0.018 8
C C5 0.0269(5) 0.2119(6) 0.2276(5) 1.0 Uiso 0.019 8
H H5 0.0328(7) 0.2152(6) 0.2855(5) 1.0 Uiso 0.022 8
C C6 0.0690(4) 0.4050(6) 0.2962(5) 1.0 Uiso 0.017 8
C C7 0.1256(5) 0.4905(5) 0.3167(6) 1.0 Uiso 0.021 8
H H7 0.1298(7) 0.5292(5) 0.2661(7) 1.0 Uiso 0.025 8
C C8 0.0841(5) 0.5503(8) 0.3870(10) 1.0 Uiso 0.026 8
H H8BD 0.0407(7) 0.5960(8) 0.3647(13) 1.0 Uiso 0.031 8
H H8BC 0.0518(6) 0.5116(10) 0.4276(9) 1.0 Uiso 0.031 8
C C9 0.1568(6) 0.5541(8) 0.4567(7) 0.476 Uiso 0.02267 8
H H9A 0.1529(8) 0.5003(10) 0.4935(6) 0.476 Uiso 0.027 8
H H9B 0.1518(7) 0.6110(9) 0.4893(10) 0.476 Uiso 0.027 8
C C10 0.2536(5) 0.5525(5) 0.3985(5) 1.0 Uiso 0.03 8
C C11 0.2284(4) 0.4665(4) 0.3462(4) 1.0 Uiso 0.023 8
C C12 0.2393(6) 0.3731(5) 0.3779(5) 0.686 Uiso 0.027 8
H H12A 0.2187(6) 0.3291(4) 0.3365(6) 0.686 Uiso 0.038 8
H H12B 0.2025(8) 0.3658(6) 0.4278(4) 0.686 Uiso 0.038 8
H H12C 0.3039(7) 0.3619(5) 0.3907(8) 0.686 Uiso 0.038 8
C C13 0.2925(6) 0.4774(8) 0.2645(4) 0.599 Uiso 0.032 8
H H13C 0.3572(5) 0.4784(9) 0.2807(6) 0.599 Uiso 0.048 8
H H13B 0.2772(8) 0.5347(8) 0.2363(4) 0.599 Uiso 0.048 8
H H13A 0.2816(5) 0.4257(9) 0.2275(5) 0.599 Uiso 0.048 8
C C14 0.2716(8) 0.6463(5) 0.3692(7) 0.648 Uiso 0.028 8
H H14B 0.3294(9) 0.6473(6) 0.3386(6) 0.648 Uiso 0.042 8
H H14C 0.2759(8) 0.6878(5) 0.4163(9) 0.648 Uiso 0.042 8
H H14A 0.2215(10) 0.6660(4) 0.3333(10) 0.648 Uiso 0.042 8
C C15 0.3348(6) 0.5327(6) 0.4577(5) 1.0 Uiso 0.032 8
C C14A 0.2943(8) 0.6191(6) 0.3207(6) 0.352 Uiso 0.028 8
H H14E 0.3449(8) 0.5874(8) 0.2933(5) 0.352 Uiso 0.042 8
H H14F 0.3161(10) 0.6774(6) 0.3430(8) 0.352 Uiso 0.042 8
H H14D 0.2452(10) 0.6306(6) 0.2812(8) 0.352 Uiso 0.042 8
C C12A 0.2206(7) 0.3925(6) 0.4242(4) 0.314 Uiso 0.025 8
H H12D 0.1795(8) 0.3423(6) 0.4090(4) 0.314 Uiso 0.038 8
H H12F 0.1964(9) 0.4240(8) 0.47259(34) 0.314 Uiso 0.038 8
H H12E 0.2815(8) 0.3678(5) 0.4366(7) 0.314 Uiso 0.038 8
C C13A 0.2909(4) 0.4197(7) 0.2850(5) 0.401 Uiso 0.032 8
H H13F 0.3537(4) 0.4191(8) 0.3063(8) 0.401 Uiso 0.048 8
H H13E 0.2894(6) 0.4531(9) 0.2327(5) 0.401 Uiso 0.048 8
H H13D 0.2701(4) 0.3567(7) 0.2762(7) 0.401 Uiso 0.048 8
C C9A 0.1677(6) 0.5977(7) 0.4262(9) 0.524 Uiso 0.023 8
H H9AB 0.1688(8) 0.6631(6) 0.4102(11) 0.524 Uiso 0.027 8
H H9AA 0.1631(7) 0.5942(9) 0.4868(9) 0.524 Uiso 0.027 8
Zn ZN1 -0.0132(5) 0.0132(5) 0.25 1.0 Uiso 0.032 4

loop_
_atom_type_symbol
_atom_type_number_in_cell
_atom_type_scat_dispersion_real
_atom_type_scat_dispersion_imag
_atom_type_scat_Cromer_Mann_a1
_atom_type_scat_Cromer_Mann_a2
_atom_type_scat_Cromer_Mann_a3
_atom_type_scat_Cromer_Mann_a4
_atom_type_scat_Cromer_Mann_b1
_atom_type_scat_Cromer_Mann_b2
_atom_type_scat_Cromer_Mann_b3
_atom_type_scat_Cromer_Mann_b4
_atom_type_scat_Cromer_Mann_c
_atom_type_scat_source
O 24.0 0.000 0.000 3.04850 13.2771 2.28680 5.70110 1.54630 0.32390 0.86700 32.9089 0.25080 International_Tables_Vol_C
N 16.0 0.000 0.000 12.2126 0.00570 3.13220 9.89330 2.01250 28.9975 1.16630 0.58260 -11.529 International_Tables_Vol_C
H 152.0 0.000 0.000 0.49300 10.5109 0.32291 26.1257 0.14019 3.14236 0.04081 57.7997 0.00304 International_Tables_Vol_C
C 120.0 0.000 0.000 2.31000 20.8439 1.02000 10.2075 1.58860 0.56870 0.86500 51.6512 0.21560 International_Tables_Vol_C
Zn 4.0 0.000 0.000 14.0743 3.26550 7.03180 0.23330 5.16520 10.3163 2.41000 58.7097 1.30410 International_Tables_Vol_C

loop_
_geom_angle_atom_site_label_1
_geom_angle_atom_site_label_2
_geom_angle_atom_site_label_3
_geom_angle
_geom_angle_site_symmetry_1
_geom_angle_site_symmetry_3
_geom_angle_publ_flag
C15 O3 ZN1 115.2(6) 1_555 4_555 n
C1 N1 C5 117.8422(21) 1_555 1_555 n
C1 N1 ZN1 113.3(4) 1_555 1_555 n
C5 N1 ZN1 128.6(4) 1_555 1_555 n
H2 N2 C4 118.511(6) 1_555 1_555 n
H2 N2 C6 114.691(5) 1_555 1_555 n
C4 N2 C6 126.7978(10) 1_555 1_555 n
N1 C1 H1 118.0431(21) 1_555 1_555 n
N1 C1 C2 120.600(4) 1_555 1_555 n
H1 C1 C2 121.357(6) 1_555 1_555 n
C1 C2 H2A 118.455(4) 1_555 1_555 n
C1 C2 C3 122.227(6) 1_555 1_555 n
H2A C2 C3 119.3186(17) 1_555 1_555 n
C2 C3 H3 123.116(6) 1_555 1_555 n
C2 C3 C4 117.4201(20) 1_555 1_555 n
H3 C3 C4 119.464(4) 1_555 1_555 n
N2 C4 C3 117.9658(20) 1_555 1_555 n
N2 C4 C5 125.226(6) 1_555 1_555 n
C3 C4 C5 116.714(4) 1_555 1_555 n
N1 C5 H5 117.6463(22) 1_555 1_555 n
C4 C5 H5 117.201(4) 1_555 1_555 n
O1 C6 N2 119.916(5) 1_555 1_555 n
O1 C6 C7 126.352(5) 1_555 1_555 n
N2 C6 C7 113.69390(10) 1_555 1_555 n
C6 C7 H7 109.899(5) 1_555 1_555 n
C6 C7 C8 113.7059(6) 1_555 1_555 n
C6 C7 C11 112.6499(6) 1_555 1_555 n
H7 C7 C8 105.821(7) 1_555 1_555 n
H7 C7 C11 107.3825(19) 1_555 1_555 n
C8 C7 C11 106.968(5) 1_555 1_555 n
C7 C8 H8BD 113.115(6) 1_555 1_555 n
C7 C8 H8BC 109.024(5) 1_555 1_555 n
C7 C8 C9 104.712(6) 1_555 1_555 n
C7 C8 C9A 103.1168(33) 1_555 1_555 n
H8BD C8 H8BC 108.1485(23) 1_555 1_555 n
H8BD C8 C9 132.6469(8) 1_555 1_555 n
H8BD C8 C9A 110.3663(15) 1_555 1_555 n
H8BC C8 C9 84.108(6) 1_555 1_555 n
H8BC C8 C9A 113.103(6) 1_555 1_555 n
C8 C9 H9A 110.356(4) 1_555 1_555 n
C8 C9 H9B 110.456(4) 1_555 1_555 n
C8 C9 C10 101.805(7) 1_555 1_555 n
H9A C9 H9B 112.188(7) 1_555 1_555 n
H9A C9 C10 110.7569(33) 1_555 1_555 n
H9B C9 C10 110.8179(29) 1_555 1_555 n
H9B C9 C9A 69.525(7) 1_555 1_555 n
C9 C10 C11 95.423(4) 1_555 1_555 n
C9 C10 C14 107.7317(17) 1_555 1_555 n
C9 C10 C15 109.382(7) 1_555 1_555 n
C9 C10 C14A 133.2339(23) 1_555 1_555 n
C11 C10 C14 129.815(6) 1_555 1_555 n
C11 C10 C15 110.3666(33) 1_555 1_555 n
C11 C10 C14A 100.282(7) 1_555 1_555 n
C11 C10 C9A 108.3001(15) 1_555 1_555 n
C14 C10 C15 103.0153(21) 1_555 1_555 n
C14 C10 C9A 79.9646(16) 1_555 1_555 n
C15 C10 C14A 105.775(5) 1_555 1_555 n
C15 C10 C9A 124.520(6) 1_555 1_555 n
C14A C10 C9A 104.6891(21) 1_555 1_555 n
C7 C11 C10 101.2757(18) 1_555 1_555 n
C7 C11 C12 113.6913(9) 1_555 1_555 n
C7 C11 C13 107.494(5) 1_555 1_555 n
C7 C11 C12A 106.9421(19) 1_555 1_555 n
C7 C11 C13A 119.392(5) 1_555 1_555 n
C10 C11 C12 123.916(5) 1_555 1_555 n
C10 C11 C13 101.542(5) 1_555 1_555 n
C10 C11 C12A 99.532(7) 1_555 1_555 n
C10 C11 C13A 124.5107(26) 1_555 1_555 n
C12 C11 C13 107.4518(25) 1_555 1_555 n
C12 C11 C13A 73.724(5) 1_555 1_555 n
C13 C11 C12A 134.763(4) 1_555 1_555 n
C12A C11 C13A 102.414(6) 1_555 1_555 n
C11 C12 H12A 111.445(5) 1_555 1_555 n
C11 C12 H12B 108.6315(24) 1_555 1_555 n
C11 C12 H12C 109.2924(7) 1_555 1_555 n
C11 C12 C13A 53.8106(8) 1_555 1_555 n
H12A C12 H12B 107.187(6) 1_555 1_555 n
H12A C12 H12C 109.1126(9) 1_555 1_555 n
H12B C12 H12C 111.170(5) 1_555 1_555 n
H12B C12 C13A 162.3617(16) 1_555 1_555 n
H12C C12 C13A 79.598(4) 1_555 1_555 n
H12C C12 H13D 84.737(4) 1_555 1_555 n
C11 C13 H13C 111.424(5) 1_555 1_555 n
C11 C13 H13B 108.166(4) 1_555 1_555 n
C11 C13 H13A 107.622(5) 1_555 1_555 n
H13C C13 H13B 108.9460(11) 1_555 1_555 n
H13C C13 H13A 108.9731(14) 1_555 1_555 n
H13C C13 C13A 87.0561(13) 1_555 1_555 n
H13B C13 H13A 111.727(6) 1_555 1_555 n
H13B C13 C13A 163.7324 1_555 1_555 n
H13A C13 C13A 58.218(6) 1_555 1_555 n
C10 C14 H14B 108.8066(16) 1_555 1_555 n
C10 C14 H14C 111.584(6) 1_555 1_555 n
C10 C14 H14A 108.8212(18) 1_555 1_555 n
H14B C14 H14C 108.031(4) 1_555 1_555 n
H14B C14 H14A 111.842(6) 1_555 1_555 n
H14C C14 H14A 107.782(5) 1_555 1_555 n
O2 C15 O3 121.6078(20) 1_555 1_555 n
O2 C15 C10 120.623(4) 1_555 1_555 n
O3 C15 C10 117.760(7) 1_555 1_555 n
C10 C14A H14E 108.2011(33) 1_555 1_555 n
C10 C14A H14F 111.719(6) 1_555 1_555 n
C10 C14A H14D 107.581(5) 1_555 1_555 n
H14E C14A H14F 108.8219(17) 1_555 1_555 n
H14E C14A H14D 111.900(6) 1_555 1_555 n
H14F C14A H14D 108.6470(23) 1_555 1_555 n
C11 C12A H12D 111.194(5) 1_555 1_555 n
C11 C12A H12F 107.068(7) 1_555 1_555 n
C11 C12A H12E 109.1248(8) 1_555 1_555 n
H12D C12A H12F 109.0132(13) 1_555 1_555 n
H12D C12A H12E 109.2695(4) 1_555 1_555 n
H12F C12A H12E 111.165(4) 1_555 1_555 n
C11 C13A C12 52.465(4) 1_555 1_555 n
C11 C13A C13 79.234(4) 1_555 1_555 n
C11 C13A H13F 111.351(5) 1_555 1_555 n
C11 C13A H13E 107.365(6) 1_555 1_555 n
C11 C13A H13D 109.36170(30) 1_555 1_555 n
C12 C13A H13F 96.852(5) 1_555 1_555 n
C12 C13A H13E 152.8833(25) 1_555 1_555 n
C12 C13A H13D 67.628(4) 1_555 1_555 n
H13F C13A H13E 108.4906(25) 1_555 1_555 n
H13F C13A H13D 109.2820(4) 1_555 1_555 n
H13E C13A H13D 110.984(4) 1_555 1_555 n
C8 C9A C10 111.0425(26) 1_555 1_555 n
C8 C9A H9AB 110.5033(23) 1_555 1_555 n
C8 C9A H9AA 108.3814(34) 1_555 1_555 n
C10 C9A H9AB 110.1664(16) 1_555 1_555 n
C10 C9A H9AA 109.0123(18) 1_555 1_555 n
H9AB C9A H9AA 107.6416(14) 1_555 1_555 n
C14 H9AB H9AA 104.2849(32) 1_555 1_555 n
O3 ZN1 O3 123.3(10) 2_544 5_545 n
O3 ZN1 N1 113.0(5) 2_544 1_555 n
O3 ZN1 N1 97.8(4) 2_544 6_555 n
O3 ZN1 N1 97.8(4) 5_545 1_555 n
O3 ZN1 N1 113.0(5) 5_545 6_555 n
N1 ZN1 N1 112.8(10) 1_555 6_555 n

loop_
_geom_bond_atom_site_label_1
_geom_bond_atom_site_label_2
_geom_bond_distance
_geom_bond_site_symmetry_2
_geom_bond_publ_flag
O1 C6 1.221(12) 1_555 n
O2 O3 2.173(14) 1_555 n
O2 C15 1.193(11) 1_555 n
O3 O2 2.173(14) 1_555 n
O3 C15 1.295(12) 1_555 n
O3 ZN1 1.859(9) 4_555 n
N1 C1 1.299(15) 1_555 n
N1 C5 1.347(12) 1_555 n
N1 ZN1 1.922(10) 1_555 n
N2 H2 0.856(10) 1_555 n
N2 C4 1.412(11) 1_555 n
N2 C6 1.330(10) 1_555 n
H2 N2 0.856(10) 1_555 n
C1 N1 1.299(15) 1_555 n
C1 H1 0.934(16) 1_555 n
C1 C2 1.368(16) 1_555 n
H1 C1 0.934(16) 1_555 n
C2 C1 1.368(16) 1_555 n
C2 H2A 0.898(11) 1_555 n
C2 C3 1.389(16) 1_555 n
H2A C2 0.898(11) 1_555 n
C3 C2 1.389(16) 1_555 n
C3 H3 0.927(16) 1_555 n
C3 C4 1.365(9) 1_555 n
H3 C3 0.927(16) 1_555 n
C4 N2 1.412(11) 1_555 n
C4 C3 1.365(9) 1_555 n
C4 C5 1.379(12) 1_555 n
C5 N1 1.347(12) 1_555 n
C5 C4 1.379(12) 1_555 n
C5 H5 0.898(11) 1_555 n
H5 C5 0.898(11) 1_555 n
C6 O1 1.221(12) 1_555 n
C6 N2 1.330(10) 1_555 n
C6 C7 1.518(11) 1_555 n
C7 C6 1.518(11) 1_555 n
C7 H7 0.962(13) 1_555 n
C7 C8 1.512(16) 1_555 n
C7 C11 1.595(9) 1_555 n
H7 C7 0.962(13) 1_555 n
C8 C7 1.512(16) 1_555 n
C8 H8BD 0.975(16) 1_555 n
C8 H8BC 0.962(18) 1_555 n
C8 C9 1.50587(10) 1_555 n
C8 C9A 1.51765(11) 1_555 n
H8BD C8 0.975(16) 1_555 n
H8BC C8 0.962(18) 1_555 n
C9 C8 1.50587(10) 1_555 n
C9 C10 1.66413(11) 1_555 n
H9A C9 0.96621(6) 1_555 n
H9B C9 0.96854(6) 1_555 n
C10 C9 1.66413(11) 1_555 n
C10 C11 1.528(9) 1_555 n
C10 C14 1.45465(11) 1_555 n
C10 C15 1.516(11) 1_555 n
C10 C9A 1.46902(11) 1_555 n
C11 C7 1.595(9) 1_555 n
C11 C10 1.528(9) 1_555 n
C11 C12 1.44670(10) 1_555 n
C11 C13 1.57283(12) 1_555 n
C11 C12A 1.61424(11) 1_555 n
C11 C13A 1.47240(9) 1_555 n
C12 C11 1.44670(10) 1_555 n
C12 H12A 0.94992(6) 1_555 n
C12 H12B 0.94123(7) 1_555 n
C12 H12C 0.96991(8) 1_555 n
C12 C13A 1.75127(13) 1_555 n
H12A C12 0.94992(6) 1_555 n
H12B C12 0.94123(7) 1_555 n
H12C C12 0.96991(8) 1_555 n
C13 C11 1.57283(12) 1_555 n
C13 H13C 0.96955(7) 1_555 n
C13 H13B 0.96274(7) 1_555 n
C13 H13A 0.95340(6) 1_555 n
C13 C14A 2.22816(16) 1_555 n
H13C C13 0.96955(7) 1_555 n
H13B C13 0.96274(7) 1_555 n
H13A C13 0.95340(6) 1_555 n
C14 C10 1.45465(11) 1_555 n
C14 H14B 0.96120(6) 1_555 n
C14 H14C 0.94439(7) 1_555 n
C14 H14A 0.95513(6) 1_555 n
C14 C9A 1.87864(13) 1_555 n
H14B C14 0.96120(6) 1_555 n
H14C C14 0.94439(7) 1_555 n
H14A C14 0.95513(6) 1_555 n
C15 O2 1.193(11) 1_555 n
C15 O3 1.295(12) 1_555 n
C15 C10 1.516(11) 1_555 n
C15 ZN1 2.680(9) 4_555 n
C14A C10 1.64734(11) 1_555 n
C14A C13 2.22816(16) 1_555 n
C14A H14E 0.96269(7) 1_555 n
C14A H14F 0.96550(7) 1_555 n
C14A H14D 0.95094(6) 1_555 n
H14E C14A 0.96269(7) 1_555 n
H14F C14A 0.96550(7) 1_555 n
H14D C14A 0.95094(6) 1_555 n
C12A C11 1.61424(11) 1_555 n
C12A C12 0.81246(7) 1_555 n
C12A H12D 0.96817(7) 1_555 n
C12A H12F 0.94267(7) 1_555 n
C12A H12E 0.97012(8) 1_555 n
H12D C12A 0.96817(7) 1_555 n
H12F C12A 0.94267(7) 1_555 n
H12E C12A 0.97012(8) 1_555 n
C13A C11 1.47240(9) 1_555 n
C13A C12 1.75127(13) 1_555 n
C13A H13F 0.96741(7) 1_555 n
C13A H13E 0.93921(8) 1_555 n
C13A H13D 0.97088(8) 1_555 n
H13F C13A 0.96741(7) 1_555 n
H13E C13A 0.93921(8) 1_555 n
H13D C13A 0.97088(8) 1_555 n
C9A C8 1.51765(11) 1_555 n
C9A C10 1.46902(11) 1_555 n
C9A C14 1.87864(13) 1_555 n
C9A H9AB 0.97959(7) 1_555 n
C9A H9AA 0.93724(10) 1_555 n
H9AB C9A 0.97959(7) 1_555 n
H9AA C9A 0.93724(10) 1_555 n
ZN1 O3 1.859(9) 2_544 n
ZN1 O3 1.859(9) 5_545 n
ZN1 N1 1.922(10) 1_555 n
ZN1 N1 1.922(10) 6_555 n
